data_7123648
loop_
_publ_author_name
'Zhou, Xi'
'Xu, Hongyan'
'Yang, Qiaodan'
'Chen, Hua'
'&#x738B;, &#x5B88;&#x950B;'
'Zhao, Huaiqing'

_publ_section_title
;
 Co(II)/Cu(II)-cocatalyzed oxidative C--H/N--H functionalization of
 benzamides with ketones: a facile route to isoindolin-1-ones
;
_journal_name_full 'Chemical Communications'
_journal_paper_doi 10.1039/C9CC02661D
_journal_year 2019
_chemical_formula_moiety 'C26 H20 N2 O2'
_chemical_formula_sum 'C26 H20 N2 O2'
_chemical_formula_weight 392.44
_space_group_crystal_system orthorhombic
_space_group_IT_number 19
_space_group_name_Hall 'P 2ac 2ab'
_space_group_name_H-M_alt 'P 21 21 21'
_symmetry_space_group_name_Hall 'P 2ac 2ab'
_symmetry_space_group_name_H-M 'P 21 21 21'
_atom_sites_solution_hydrogens geom
_atom_sites_solution_primary dual
_audit_creation_date 2018-09-15
_audit_creation_method
;
Olex2 1.2
(compiled 2017.03.28 svn.r3405 for OlexSys, GUI svn.r5337)
;
_audit_update_record
;
2019-03-24 deposited with the CCDC.    2019-06-13 downloaded from the CCDC.
;
_cell_angle_alpha 90
_cell_angle_beta 90
_cell_angle_gamma 90
_cell_formula_units_Z 4
_cell_length_a 8.701(6)
_cell_length_b 9.584(7)
_cell_length_c 24.807(18)
_cell_measurement_reflns_used 3812
_cell_measurement_temperature 298(2)
_cell_measurement_theta_max 22.544
_cell_measurement_theta_min 2.278
_cell_volume 2069(3)
_computing_cell_refinement 'SAINT v8.37A (Bruker, 2015)'
_computing_data_reduction 'SAINT v8.37A (Bruker, 2015)'
_computing_molecular_graphics 'Olex2 (Dolomanov et al., 2009)'
_computing_publication_material 'Olex2 (Dolomanov et al., 2009)'
_computing_structure_refinement 'ShelXL (Sheldrick, 2015)'
_computing_structure_solution 'XT (Sheldrick, 2015)'
_diffrn_ambient_temperature 298
_diffrn_detector 'CCD plate'
_diffrn_detector_type HyPix
_diffrn_measured_fraction_theta_full 1.000
_diffrn_measured_fraction_theta_max 1.000
_diffrn_measurement_device 'four-circle diffractometer'
_diffrn_measurement_device_type 'XtaLAB Synergy, Dualflex, HyPix'
_diffrn_measurement_method '\w scans'
_diffrn_radiation_monochromator mirror
_diffrn_radiation_probe x-ray
_diffrn_radiation_type MoK\a
_diffrn_radiation_wavelength 0.71073
_diffrn_reflns_av_R_equivalents 0.0299
_diffrn_reflns_av_unetI/netI 0.0335
_diffrn_reflns_Laue_measured_fraction_full 1.000
_diffrn_reflns_Laue_measured_fraction_max 1.000
_diffrn_reflns_limit_h_max 10
_diffrn_reflns_limit_h_min -10
_diffrn_reflns_limit_k_max 11
_diffrn_reflns_limit_k_min -10
_diffrn_reflns_limit_l_max 30
_diffrn_reflns_limit_l_min -31
_diffrn_reflns_number 13673
_diffrn_reflns_point_group_measured_fraction_full 1.000
_diffrn_reflns_point_group_measured_fraction_max 1.000
_diffrn_reflns_theta_full 25.242
_diffrn_reflns_theta_max 26.370
_diffrn_reflns_theta_min 2.278
_diffrn_source 'micro-focus sealed X-ray tube'
_diffrn_source_type 'PhotonJet (Cu) X-ray Source'
_exptl_absorpt_coefficient_mu 0.080
_exptl_absorpt_correction_T_max 0.7456
_exptl_absorpt_correction_T_min 0.5591
_exptl_absorpt_correction_type multi-scan
_exptl_absorpt_process_details
;
SADABS-2016/2 (Bruker,2016/2) was used for absorption correction.
wR2(int) was 0.1184 before and 0.0450 after correction.
The Ratio of minimum to maximum transmission is 0.7499.
The \l/2 correction factor is Not present.
;
_exptl_crystal_colour 'clear whiteish colourless'
_exptl_crystal_colour_lustre clear
_exptl_crystal_colour_modifier whiteish
_exptl_crystal_colour_primary colourless
_exptl_crystal_density_diffrn 1.260
_exptl_crystal_description block
_exptl_crystal_F_000 824
_exptl_crystal_size_max 0.1
_exptl_crystal_size_mid 0.1
_exptl_crystal_size_min 0.08
_refine_diff_density_max 0.098
_refine_diff_density_min -0.117
_refine_diff_density_rms 0.026
_refine_ls_abs_structure_details
;
 Flack x determined using 1134 quotients [(I+)-(I-)]/[(I+)+(I-)]
 (Parsons, Flack and Wagner, Acta Cryst. B69 (2013) 249-259).
;
_refine_ls_abs_structure_Flack -0.2(6)
_refine_ls_extinction_method none
_refine_ls_goodness_of_fit_ref 1.028
_refine_ls_hydrogen_treatment constr
_refine_ls_matrix_type full
_refine_ls_number_parameters 272
_refine_ls_number_reflns 4212
_refine_ls_number_restraints 0
_refine_ls_restrained_S_all 1.028
_refine_ls_R_factor_all 0.0583
_refine_ls_R_factor_gt 0.0388
_refine_ls_shift/su_max 0.001
_refine_ls_shift/su_mean 0.000
_refine_ls_structure_factor_coef Fsqd
_refine_ls_weighting_details 'w=1/[\s^2^(Fo^2^)+(0.0431P)^2^+0.1672P] where P=(Fo^2^+2Fc^2^)/3'
_refine_ls_weighting_scheme calc
_refine_ls_wR_factor_gt 0.0868
_refine_ls_wR_factor_ref 0.0960
_reflns_Friedel_coverage 0.741
_reflns_Friedel_fraction_full 1.000
_reflns_Friedel_fraction_max 1.000
_reflns_number_gt 3219
_reflns_number_total 4212
_reflns_threshold_expression 'I > 2\s(I)'
_cod_data_source_file c9cc02661d2.cif
_cod_data_source_block 180913b_0m
_cod_database_code 7123648
_shelx_shelxl_version_number 2014/7
_shelx_space_group_comment
;
The symmetry employed for this shelxl refinement is uniquely defined
by the following loop, which should always be used as a source of
symmetry information in preference to the above space-group names.
They are only intended as comments.
;
_olex2_refinement_description
;
1. Fixed Uiso
 At 1.2 times of:
  All C(H) groups, All C(H,H) groups
 At 1.5 times of:
  All C(H,H,H) groups
2.a Ternary CH refined with riding coordinates:
 C10(H10)
2.b Secondary CH2 refined with riding coordinates:
 C11(H11A,H11B)
2.c Aromatic/amide H refined with riding coordinates:
 C7(H7), C22(H22), C00H(H00H), C25(H25), C1(H1), C6(H6), C3(H3), C5(H5),
 C24(H24), C2(H2), C23(H23), C18(H18), C14(H14), C15(H15)
2.d Idealised Me refined as rotating group:
 C17(H17A,H17B,H17C)
;
_olex2_submission_special_instructions 'No special instructions were received'

loop_
_space_group_symop_operation_xyz
'x, y, z'
'-x+1/2, -y, z+1/2'
'-x, y+1/2, -z+1/2'
'x+1/2, -y+1/2, -z'

loop_
_atom_site_label
_atom_site_type_symbol
_atom_site_fract_x
_atom_site_fract_y
_atom_site_fract_z
_atom_site_U_iso_or_equiv
_atom_site_adp_type
_atom_site_occupancy
_atom_site_site_symmetry_order
_atom_site_calc_flag
_atom_site_refinement_flags_posn
O2 O 0.2973(2) 0.8425(2) 0.76632(7) 0.0615(5) Uani 1 1 d .
O1 O 0.7366(3) 0.6879(2) 0.57390(7) 0.0724(6) Uani 1 1 d .
N2 N 0.5069(2) 0.7721(2) 0.71698(7) 0.0462(5) Uani 1 1 d .
N1 N 0.7477(2) 0.9659(2) 0.72033(8) 0.0516(5) Uani 1 1 d .
C8 C 0.6147(3) 0.7704(3) 0.76024(8) 0.0450(6) Uani 1 1 d .
C19 C 0.3573(3) 0.8102(3) 0.72374(9) 0.0466(6) Uani 1 1 d .
C20 C 0.2869(3) 0.8048(3) 0.66965(9) 0.0479(6) Uani 1 1 d .
C12 C 0.6984(3) 0.5851(3) 0.59903(9) 0.0517(6) Uani 1 1 d .
C9 C 0.7352(3) 0.8703(2) 0.76134(9) 0.0447(6) Uani 1 1 d .
C21 C 0.3988(3) 0.7730(3) 0.63226(9) 0.0475(6) Uani 1 1 d .
C7 C 0.5984(3) 0.6763(3) 0.80090(9) 0.0558(7) Uani 1 1 d .
H7 H 0.5195 0.6109 0.7996 0.067 Uiso 1 1 calc R
C13 C 0.7354(3) 0.4435(3) 0.57864(9) 0.0521(6) Uani 1 1 d .
C10 C 0.5503(3) 0.7475(3) 0.66013(8) 0.0465(6) Uani 1 1 d .
H10 H 0.6267 0.8164 0.6485 0.056 Uiso 1 1 calc R
C11 C 0.6117(3) 0.5998(3) 0.65184(9) 0.0517(6) Uani 1 1 d .
H11A H 0.6797 0.5761 0.6814 0.062 Uiso 1 1 calc R
H11B H 0.5265 0.5346 0.6523 0.062 Uiso 1 1 calc R
C4 C 0.8389(3) 0.8687(3) 0.80546(10) 0.0518(6) Uani 1 1 d .
C22 C 0.3604(3) 0.7639(3) 0.57797(10) 0.0634(7) Uani 1 1 d .
H22 H 0.4343 0.7441 0.5520 0.076 Uiso 1 1 calc R
C00H C 0.6898(3) 0.3227(3) 0.60352(10) 0.0615(7) Uani 1 1 d .
H00H H 0.6358 0.3278 0.6358 0.074 Uiso 1 1 calc R
C25 C 0.1357(3) 0.8277(3) 0.65522(12) 0.0649(8) Uani 1 1 d .
H25 H 0.0618 0.8501 0.6809 0.078 Uiso 1 1 calc R
C1 C 0.8627(3) 1.0537(3) 0.72249(12) 0.0652(7) Uani 1 1 d .
H1 H 0.8720 1.1183 0.6947 0.078 Uiso 1 1 calc R
C6 C 0.7005(4) 0.6775(3) 0.84500(10) 0.0640(8) Uani 1 1 d .
H6 H 0.6871 0.6141 0.8730 0.077 Uiso 1 1 calc R
C3 C 0.9599(3) 0.9662(3) 0.80436(12) 0.0690(8) Uani 1 1 d .
H3 H 1.0317 0.9677 0.8321 0.083 Uiso 1 1 calc R
C5 C 0.8173(3) 0.7697(3) 0.84711(10) 0.0640(8) Uani 1 1 d .
H5 H 0.8844 0.7683 0.8763 0.077 Uiso 1 1 calc R
C24 C 0.0984(4) 0.8164(4) 0.60158(12) 0.0758(9) Uani 1 1 d .
H24 H -0.0029 0.8301 0.5908 0.091 Uiso 1 1 calc R
C2 C 0.9721(3) 1.0572(4) 0.76335(13) 0.0746(9) Uani 1 1 d .
H2 H 1.0522 1.1214 0.7623 0.090 Uiso 1 1 calc R
C23 C 0.2075(4) 0.7854(4) 0.56384(12) 0.0758(9) Uani 1 1 d .
H23 H 0.1789 0.7785 0.5278 0.091 Uiso 1 1 calc R
C18 C 0.7222(4) 0.1931(3) 0.58163(11) 0.0752(9) Uani 1 1 d .
H18 H 0.6891 0.1129 0.5992 0.090 Uiso 1 1 calc R
C16 C 0.8027(5) 0.1816(4) 0.53428(12) 0.0849(11) Uani 1 1 d .
C14 C 0.8207(4) 0.4315(4) 0.53143(12) 0.0859(11) Uani 1 1 d .
H14 H 0.8561 0.5114 0.5141 0.103 Uiso 1 1 calc R
C15 C 0.8532(5) 0.3019(4) 0.51018(14) 0.1065(15) Uani 1 1 d .
H15 H 0.9108 0.2959 0.4787 0.128 Uiso 1 1 calc R
C17 C 0.8343(6) 0.0395(4) 0.50859(16) 0.1340(18) Uani 1 1 d .
H17A H 0.7822 -0.0318 0.5287 0.201 Uiso 1 1 calc GR
H17B H 0.9428 0.0216 0.5088 0.201 Uiso 1 1 calc GR
H17C H 0.7976 0.0396 0.4721 0.201 Uiso 1 1 calc GR

loop_
_atom_site_aniso_label
_atom_site_aniso_U_11
_atom_site_aniso_U_22
_atom_site_aniso_U_33
_atom_site_aniso_U_23
_atom_site_aniso_U_13
_atom_site_aniso_U_12
O2 0.0587(11) 0.0774(13) 0.0484(10) -0.0152(9) 0.0044(8) 0.0120(10)
O1 0.0944(15) 0.0664(13) 0.0566(11) 0.0028(10) 0.0227(11) -0.0049(12)
N2 0.0433(10) 0.0589(12) 0.0362(9) -0.0086(9) -0.0027(8) 0.0016(9)
N1 0.0486(11) 0.0500(12) 0.0561(12) -0.0008(10) -0.0015(10) 0.0043(10)
C8 0.0452(13) 0.0539(15) 0.0359(11) -0.0088(11) -0.0030(10) 0.0059(12)
C19 0.0494(14) 0.0461(14) 0.0443(12) -0.0073(11) -0.0038(11) 0.0015(11)
C20 0.0506(14) 0.0453(14) 0.0476(13) -0.0009(11) -0.0047(11) 0.0026(12)
C12 0.0514(15) 0.0666(18) 0.0370(12) 0.0032(12) 0.0006(11) 0.0008(13)
C9 0.0417(13) 0.0481(14) 0.0444(12) -0.0100(11) -0.0008(10) 0.0080(11)
C21 0.0583(15) 0.0432(14) 0.0411(12) -0.0005(10) -0.0047(11) -0.0027(12)
C7 0.0647(17) 0.0588(16) 0.0439(13) -0.0054(12) -0.0017(12) -0.0023(14)
C13 0.0578(15) 0.0628(16) 0.0358(11) 0.0002(11) 0.0030(11) 0.0092(14)
C10 0.0493(14) 0.0558(16) 0.0345(10) -0.0023(11) -0.0008(10) 0.0003(12)
C11 0.0571(15) 0.0616(17) 0.0365(11) 0.0002(11) 0.0015(11) 0.0094(13)
C4 0.0461(14) 0.0572(15) 0.0522(14) -0.0135(13) -0.0091(11) 0.0083(12)
C22 0.0766(19) 0.0697(19) 0.0439(13) 0.0019(13) -0.0094(13) 0.0017(16)
C00H 0.0753(18) 0.068(2) 0.0415(13) -0.0051(13) 0.0059(13) -0.0009(16)
C25 0.0543(17) 0.074(2) 0.0662(16) 0.0026(15) -0.0082(13) 0.0076(15)
C1 0.0619(17) 0.0578(17) 0.0760(18) -0.0013(15) 0.0022(16) -0.0039(15)
C6 0.079(2) 0.0696(19) 0.0430(13) 0.0009(13) -0.0076(13) 0.0075(18)
C3 0.0513(16) 0.084(2) 0.0715(18) -0.0175(18) -0.0147(14) -0.0007(16)
C5 0.0658(17) 0.078(2) 0.0485(14) -0.0085(14) -0.0201(13) 0.0099(16)
C24 0.0616(18) 0.092(2) 0.0734(19) 0.0102(18) -0.0258(16) 0.0036(17)
C2 0.0599(17) 0.076(2) 0.088(2) -0.0112(19) -0.0036(17) -0.0123(17)
C23 0.085(2) 0.091(2) 0.0513(15) 0.0057(16) -0.0245(16) -0.002(2)
C18 0.102(2) 0.064(2) 0.0593(17) -0.0041(15) -0.0022(17) 0.0055(18)
C16 0.124(3) 0.076(2) 0.0547(17) -0.0044(16) -0.0006(19) 0.034(2)
C14 0.115(3) 0.083(2) 0.0602(17) 0.0111(17) 0.0347(18) 0.026(2)
C15 0.156(4) 0.100(3) 0.0633(19) 0.002(2) 0.045(2) 0.053(3)
C17 0.217(5) 0.092(3) 0.093(3) -0.025(2) 0.010(3) 0.057(3)

loop_
_atom_type_symbol
_atom_type_description
_atom_type_scat_dispersion_real
_atom_type_scat_dispersion_imag
_atom_type_scat_source
C C 0.0033 0.0016 'International Tables Vol C Tables 4.2.6.8 and 6.1.1.4'
H H 0.0000 0.0000 'International Tables Vol C Tables 4.2.6.8 and 6.1.1.4'
N N 0.0061 0.0033 'International Tables Vol C Tables 4.2.6.8 and 6.1.1.4'
O O 0.0106 0.0060 'International Tables Vol C Tables 4.2.6.8 and 6.1.1.4'

loop_
_geom_angle_atom_site_label_1
_geom_angle_atom_site_label_2
_geom_angle_atom_site_label_3
_geom_angle
C8 N2 C10 123.27(18)
C19 N2 C8 122.60(19)
C19 N2 C10 113.83(18)
C1 N1 C9 117.3(2)
C9 C8 N2 119.5(2)
C7 C8 N2 119.8(2)
C7 C8 C9 120.6(2)
O2 C19 N2 125.7(2)
O2 C19 C20 128.3(2)
N2 C19 C20 106.0(2)
C21 C20 C19 109.1(2)
C21 C20 C25 122.2(2)
C25 C20 C19 128.7(2)
O1 C12 C13 120.5(2)
O1 C12 C11 120.3(2)
C13 C12 C11 119.2(2)
N1 C9 C8 119.6(2)
N1 C9 C4 121.9(2)
C4 C9 C8 118.5(2)
C20 C21 C10 110.16(19)
C20 C21 C22 119.7(2)
C22 C21 C10 130.1(2)
C8 C7 C6 120.3(3)
C00H C13 C12 123.8(2)
C00H C13 C14 117.6(3)
C14 C13 C12 118.6(3)
N2 C10 C21 100.84(18)
N2 C10 C11 111.42(19)
C21 C10 C11 113.2(2)
C12 C11 C10 112.1(2)
C3 C4 C9 116.9(2)
C3 C4 C5 123.9(2)
C5 C4 C9 119.1(2)
C23 C22 C21 117.7(3)
C13 C00H C18 121.5(2)
C24 C25 C20 117.6(3)
N1 C1 C2 124.7(3)
C5 C6 C7 120.7(3)
C2 C3 C4 120.3(3)
C6 C5 C4 120.8(2)
C23 C24 C25 121.1(3)
C3 C2 C1 118.8(3)
C24 C23 C22 121.6(3)
C16 C18 C00H 120.8(3)
C18 C16 C17 121.4(4)
C15 C16 C18 118.0(3)
C15 C16 C17 120.7(3)
C15 C14 C13 120.4(3)
C16 C15 C14 121.7(3)

loop_
_geom_bond_atom_site_label_1
_geom_bond_atom_site_label_2
_geom_bond_distance
O2 C19 1.218(3)
O1 C12 1.213(3)
N2 C8 1.425(3)
N2 C19 1.363(3)
N2 C10 1.479(3)
N1 C9 1.373(3)
N1 C1 1.308(3)
C8 C9 1.421(3)
C8 C7 1.360(3)
C19 C20 1.476(3)
C20 C21 1.379(3)
C20 C25 1.381(4)
C12 C13 1.483(4)
C12 C11 1.518(3)
C9 C4 1.418(3)
C21 C10 1.508(3)
C21 C22 1.391(4)
C7 C6 1.409(4)
C13 C00H 1.371(4)
C13 C14 1.391(3)
C10 C11 1.527(4)
C4 C3 1.408(4)
C4 C5 1.415(4)
C22 C23 1.390(4)
C00H C18 1.385(4)
C25 C24 1.374(4)
C1 C2 1.391(4)
C6 C5 1.348(4)
C3 C2 1.344(4)
C24 C23 1.366(4)
C18 C16 1.372(4)
C16 C15 1.371(5)
C16 C17 1.528(5)
C14 C15 1.379(5)
